data_2229623
loop_
_publ_author_name
'Ha, Kwang'

_publ_section_title
;
 6,6'-Diethoxy-2,2'-[hexane-1,6-diylbis(nitrilomethanylylidene)]diphenol
;
_journal_coeditor_code DS2098
_journal_issue 4
_journal_name_full 'Acta Crystallographica Section E'
_journal_page_first o918
_journal_paper_doi 10.1107/S1600536811009445
_journal_volume 67
_journal_year 2011
_chemical_formula_iupac 'C24 H32 N2 O4'
_chemical_formula_moiety 'C24 H32 N2 O4'
_chemical_formula_sum 'C24 H32 N2 O4'
_chemical_formula_weight 412.52
_chemical_name_common
;
6,6'-Diethoxy-2,2'-[hexane-1,6-diylbis(nitrilomethanylylidene)]diphenol
<i>N</i>,<i>N</i>'-Bis(3-ethoxy-2-hydroxybenzylidene)hexane-1,6-diamine
;
_chemical_name_systematic
;
2-ethoxy-6-{[(6-{[(3-ethoxy-2-
hydroxyphenyl)methylidene]amino}hexyl)imino]methyl}phenol
;
_space_group_IT_number 2
_symmetry_cell_setting triclinic
_symmetry_space_group_name_Hall '-P 1'
_symmetry_space_group_name_H-M 'P -1'
_atom_sites_solution_hydrogens geom
_atom_sites_solution_primary direct
_atom_sites_solution_secondary difmap
_cell_angle_alpha 91.271(5)
_cell_angle_beta 99.677(4)
_cell_angle_gamma 102.550(4)
_cell_formula_units_Z 1
_cell_length_a 6.9094(13)
_cell_length_b 6.9184(13)
_cell_length_c 11.936(2)
_cell_measurement_reflns_used 873
_cell_measurement_temperature 200(2)
_cell_measurement_theta_max 25.73
_cell_measurement_theta_min 3.07
_cell_volume 547.98(17)
_computing_cell_refinement 'SAINT (Bruker, 2000)'
_computing_data_collection 'SMART (Bruker, 2000)'
_computing_data_reduction 'SAINT (Bruker, 2000)'
_computing_molecular_graphics 'ORTEP-3 (Farrugia, 1997) and PLATON (Spek, 2009)'
_computing_publication_material 'SHELXL97 (Sheldrick, 2008)'
_computing_structure_refinement 'SHELXL97 (Sheldrick, 2008)'
_computing_structure_solution 'SHELXS97 (Sheldrick, 2008)'
_diffrn_ambient_temperature 200(2)
_diffrn_measured_fraction_theta_full 0.988
_diffrn_measured_fraction_theta_max 0.988
_diffrn_measurement_device_type 'Bruker SMART 1000 CCD'
_diffrn_measurement_method '\f and \w'
_diffrn_radiation_monochromator graphite
_diffrn_radiation_source 'fine-focus sealed tube'
_diffrn_radiation_type MoK\a
_diffrn_radiation_wavelength 0.71073
_diffrn_reflns_av_R_equivalents 0.0305
_diffrn_reflns_av_sigmaI/netI 0.0609
_diffrn_reflns_limit_h_max 8
_diffrn_reflns_limit_h_min -8
_diffrn_reflns_limit_k_max 8
_diffrn_reflns_limit_k_min -8
_diffrn_reflns_limit_l_max 11
_diffrn_reflns_limit_l_min -14
_diffrn_reflns_number 3505
_diffrn_reflns_theta_full 25.99
_diffrn_reflns_theta_max 25.99
_diffrn_reflns_theta_min 3.02
_diffrn_standards_decay_% 0
_diffrn_standards_interval_count 0
_diffrn_standards_interval_time 0
_diffrn_standards_number 0
_exptl_absorpt_coefficient_mu 0.085
_exptl_absorpt_correction_T_max 1.000000
_exptl_absorpt_correction_T_min 0.861837
_exptl_absorpt_correction_type multi-scan
_exptl_absorpt_process_details '(SADABS; Bruker, 2000)'
_exptl_crystal_colour yellow
_exptl_crystal_density_diffrn 1.250
_exptl_crystal_density_method 'not measured'
_exptl_crystal_description stick
_exptl_crystal_F_000 222
_exptl_crystal_size_max 0.26
_exptl_crystal_size_mid 0.23
_exptl_crystal_size_min 0.23
_refine_diff_density_max 0.233
_refine_diff_density_min -0.208
_refine_ls_extinction_method none
_refine_ls_goodness_of_fit_ref 1.016
_refine_ls_hydrogen_treatment constr
_refine_ls_matrix_type full
_refine_ls_number_parameters 138
_refine_ls_number_reflns 2140
_refine_ls_number_restraints 0
_refine_ls_restrained_S_all 1.016
_refine_ls_R_factor_all 0.1118
_refine_ls_R_factor_gt 0.0615
_refine_ls_shift/su_max 0.000
_refine_ls_shift/su_mean 0.000
_refine_ls_structure_factor_coef Fsqd
_refine_ls_weighting_details 'calc w=1/[\s^2^(Fo^2^)+(0.0725P)^2^+0.0011P] where P=(Fo^2^+2Fc^2^)/3'
_refine_ls_weighting_scheme calc
_refine_ls_wR_factor_gt 0.1331
_refine_ls_wR_factor_ref 0.1677
_reflns_number_gt 1258
_reflns_number_total 2140
_reflns_threshold_expression I>2\s(I)
_cod_data_source_file ds2098.cif
_cod_data_source_block I
_cod_original_cell_volume 547.97(18)
_cod_database_code 2229623
_cod_database_fobs_code 2229623

loop_
_symmetry_equiv_pos_as_xyz
'x, y, z'
'-x, -y, -z'

loop_
_atom_site_type_symbol
_atom_site_label
_atom_site_fract_x
_atom_site_fract_y
_atom_site_fract_z
_atom_site_U_iso_or_equiv
_atom_site_adp_type
_atom_site_calc_flag
_atom_site_refinement_flags
_atom_site_occupancy
_atom_site_disorder_assembly
_atom_site_disorder_group
O O1 0.5421(2) 0.2477(3) 0.24546(17) 0.0424(5) Uani d . 1 . .
H H1 0.5714 0.3570 0.2834 0.064 Uiso calc R 1 . .
O O2 0.5003(2) -0.0878(2) 0.13057(16) 0.0405(5) Uani d . 1 . .
N N1 0.7714(3) 0.5589(3) 0.35709(19) 0.0383(6) Uani d . 1 . .
C C1 0.9039(3) 0.3153(3) 0.2687(2) 0.0312(6) Uani d . 1 . .
C C2 0.7131(3) 0.1965(3) 0.2277(2) 0.0318(6) Uani d . 1 . .
C C3 0.6946(4) 0.0168(4) 0.1652(2) 0.0327(6) Uani d . 1 . .
C C4 0.8654(4) -0.0394(4) 0.1439(2) 0.0367(7) Uani d . 1 . .
H H4 0.8526 -0.1599 0.1007 0.044 Uiso calc R 1 . .
C C5 1.0562(4) 0.0782(4) 0.1849(2) 0.0399(7) Uani d . 1 . .
H H5 1.1729 0.0374 0.1705 0.048 Uiso calc R 1 . .
C C6 1.0750(4) 0.2543(4) 0.2467(2) 0.0357(7) Uani d . 1 . .
H H6 1.2051 0.3348 0.2745 0.043 Uiso calc R 1 . .
C C7 0.4707(4) -0.2781(3) 0.0726(2) 0.0400(7) Uani d . 1 . .
H H7A 0.5449 -0.3639 0.1196 0.048 Uiso calc R 1 . .
H H7B 0.5193 -0.2641 -0.0009 0.048 Uiso calc R 1 . .
C C8 0.2475(4) -0.3664(4) 0.0530(3) 0.0492(8) Uani d . 1 . .
H H8A 0.2003 -0.3725 0.1261 0.074 Uiso calc R 1 . .
H H8B 0.2202 -0.5005 0.0170 0.074 Uiso calc R 1 . .
H H8C 0.1767 -0.2835 0.0032 0.074 Uiso calc R 1 . .
C C9 0.9234(4) 0.5017(4) 0.3333(2) 0.0351(6) Uani d . 1 . .
H H9 1.0540 0.5831 0.3585 0.042 Uiso calc R 1 . .
C C10 0.7949(4) 0.7477(4) 0.4222(2) 0.0394(7) Uani d . 1 . .
H H10A 0.8727 0.8568 0.3846 0.047 Uiso calc R 1 . .
H H10B 0.8707 0.7421 0.4998 0.047 Uiso calc R 1 . .
C C11 0.5920(4) 0.7884(3) 0.4300(2) 0.0384(7) Uani d . 1 . .
H H11A 0.5143 0.6766 0.4657 0.046 Uiso calc R 1 . .
H H11B 0.5179 0.7939 0.3520 0.046 Uiso calc R 1 . .
C C12 0.6021(3) 0.9794(4) 0.4974(2) 0.0366(7) Uani d . 1 . .
H H12A 0.6735 0.9729 0.5760 0.044 Uiso calc R 1 . .
H H12B 0.6819 1.0911 0.4626 0.044 Uiso calc R 1 . .

loop_
_atom_site_aniso_label
_atom_site_aniso_U_11
_atom_site_aniso_U_22
_atom_site_aniso_U_33
_atom_site_aniso_U_12
_atom_site_aniso_U_13
_atom_site_aniso_U_23
O1 0.0309(10) 0.0439(11) 0.0537(13) 0.0112(8) 0.0094(9) -0.0110(9)
O2 0.0304(10) 0.0369(10) 0.0523(13) 0.0049(7) 0.0070(9) -0.0091(9)
N1 0.0373(12) 0.0389(13) 0.0416(14) 0.0150(10) 0.0080(11) -0.0040(11)
C1 0.0289(13) 0.0342(14) 0.0323(15) 0.0099(10) 0.0068(12) 0.0001(12)
C2 0.0278(13) 0.0360(14) 0.0356(16) 0.0128(11) 0.0096(12) 0.0012(12)
C3 0.0330(14) 0.0323(14) 0.0331(15) 0.0076(11) 0.0061(12) 0.0017(12)
C4 0.0387(14) 0.0367(14) 0.0372(16) 0.0129(11) 0.0087(13) -0.0053(12)
C5 0.0318(14) 0.0461(16) 0.0465(18) 0.0148(12) 0.0127(13) -0.0029(14)
C6 0.0282(13) 0.0389(15) 0.0401(16) 0.0075(11) 0.0066(12) -0.0007(12)
C7 0.0397(15) 0.0322(15) 0.0469(18) 0.0078(11) 0.0052(13) -0.0025(13)
C8 0.0450(16) 0.0375(16) 0.060(2) -0.0003(12) 0.0075(15) -0.0070(14)
C9 0.0305(13) 0.0347(14) 0.0387(16) 0.0049(11) 0.0056(12) -0.0011(12)
C10 0.0410(15) 0.0387(15) 0.0385(17) 0.0123(12) 0.0037(13) -0.0083(13)
C11 0.0401(15) 0.0351(15) 0.0429(17) 0.0121(11) 0.0112(13) -0.0035(13)
C12 0.0381(15) 0.0336(15) 0.0387(16) 0.0107(11) 0.0056(13) -0.0032(12)

loop_
_atom_type_symbol
_atom_type_description
_atom_type_scat_dispersion_real
_atom_type_scat_dispersion_imag
_atom_type_scat_source
C C 0.0033 0.0016 'International Tables Vol C Tables 4.2.6.8 and 6.1.1.4'
H H 0.0000 0.0000 'International Tables Vol C Tables 4.2.6.8 and 6.1.1.4'
N N 0.0061 0.0033 'International Tables Vol C Tables 4.2.6.8 and 6.1.1.4'
O O 0.0106 0.0060 'International Tables Vol C Tables 4.2.6.8 and 6.1.1.4'

loop_
_geom_angle_atom_site_label_1
_geom_angle_atom_site_label_2
_geom_angle_atom_site_label_3
_geom_angle_site_symmetry_1
_geom_angle_site_symmetry_3
_geom_angle
_geom_angle_publ_flag
C2 O1 H1 . . 109.5 ?
C3 O2 C7 . . 117.46(18) ?
C9 N1 C10 . . 121.2(2) ?
C2 C1 C6 . . 119.5(2) ?
C2 C1 C9 . . 119.9(2) ?
C6 C1 C9 . . 120.6(2) ?
O1 C2 C1 . . 122.4(2) ?
O1 C2 C3 . . 117.9(2) ?
C1 C2 C3 . . 119.8(2) ?
O2 C3 C4 . . 126.0(2) ?
O2 C3 C2 . . 114.4(2) ?
C4 C3 C2 . . 119.6(2) ?
C3 C4 C5 . . 120.9(2) ?
C3 C4 H4 . . 119.6 ?
C5 C4 H4 . . 119.6 ?
C6 C5 C4 . . 119.7(2) ?
C6 C5 H5 . . 120.2 ?
C4 C5 H5 . . 120.2 ?
C5 C6 C1 . . 120.6(2) ?
C5 C6 H6 . . 119.7 ?
C1 C6 H6 . . 119.7 ?
O2 C7 C8 . . 106.4(2) ?
O2 C7 H7A . . 110.4 ?
C8 C7 H7A . . 110.4 ?
O2 C7 H7B . . 110.4 ?
C8 C7 H7B . . 110.4 ?
H7A C7 H7B . . 108.6 ?
C7 C8 H8A . . 109.5 ?
C7 C8 H8B . . 109.5 ?
H8A C8 H8B . . 109.5 ?
C7 C8 H8C . . 109.5 ?
H8A C8 H8C . . 109.5 ?
H8B C8 H8C . . 109.5 ?
N1 C9 C1 . . 122.2(2) ?
N1 C9 H9 . . 118.9 ?
C1 C9 H9 . . 118.9 ?
N1 C10 C11 . . 110.5(2) ?
N1 C10 H10A . . 109.6 ?
C11 C10 H10A . . 109.6 ?
N1 C10 H10B . . 109.6 ?
C11 C10 H10B . . 109.6 ?
H10A C10 H10B . . 108.1 ?
C10 C11 C12 . . 114.0(2) ?
C10 C11 H11A . . 108.7 ?
C12 C11 H11A . . 108.7 ?
C10 C11 H11B . . 108.7 ?
C12 C11 H11B . . 108.7 ?
H11A C11 H11B . . 107.6 ?
C12 C12 C11 2_676 . 113.5(3) ?
C12 C12 H12A 2_676 . 108.9 ?
C11 C12 H12A . . 108.9 ?
C12 C12 H12B 2_676 . 108.9 ?
C11 C12 H12B . . 108.9 ?
H12A C12 H12B . . 107.7 ?

loop_
_geom_bond_atom_site_label_1
_geom_bond_atom_site_label_2
_geom_bond_site_symmetry_2
_geom_bond_distance
_geom_bond_publ_flag
O1 C2 . 1.353(3) ?
O1 H1 . 0.8400 ?
O2 C3 . 1.369(3) ?
O2 C7 . 1.431(3) ?
N1 C9 . 1.271(3) ?
N1 C10 . 1.469(3) ?
C1 C2 . 1.396(3) ?
C1 C6 . 1.401(3) ?
C1 C9 . 1.456(3) ?
C2 C3 . 1.406(3) ?
C3 C4 . 1.379(3) ?
C4 C5 . 1.393(3) ?
C4 H4 . 0.9500 ?
C5 C6 . 1.380(3) ?
C5 H5 . 0.9500 ?
C6 H6 . 0.9500 ?
C7 C8 . 1.506(4) ?
C7 H7A . 0.9900 ?
C7 H7B . 0.9900 ?
C8 H8A . 0.9800 ?
C8 H8B . 0.9800 ?
C8 H8C . 0.9800 ?
C9 H9 . 0.9500 ?
C10 C11 . 1.506(3) ?
C10 H10A . 0.9900 ?
C10 H10B . 0.9900 ?
C11 C12 . 1.514(3) ?
C11 H11A . 0.9900 ?
C11 H11B . 0.9900 ?
C12 C12 2_676 1.510(4) ?
C12 H12A . 0.9900 ?
C12 H12B . 0.9900 ?

loop_
_geom_hbond_atom_site_label_D
_geom_hbond_atom_site_label_H
_geom_hbond_atom_site_label_A
_geom_hbond_site_symmetry_A
_geom_hbond_distance_DH
_geom_hbond_distance_HA
_geom_hbond_distance_DA
_geom_hbond_angle_DHA
O1 H1 N1 . 0.84 1.83 2.570(3) 147

loop_
_geom_torsion_atom_site_label_1
_geom_torsion_atom_site_label_2
_geom_torsion_atom_site_label_3
_geom_torsion_atom_site_label_4
_geom_torsion_site_symmetry_1
_geom_torsion_site_symmetry_2
_geom_torsion_site_symmetry_3
_geom_torsion_site_symmetry_4
_geom_torsion
_geom_torsion_publ_flag
C6 C1 C2 O1 . . . . -179.6(2) ?
C9 C1 C2 O1 . . . . 0.1(4) ?
C6 C1 C2 C3 . . . . 0.2(4) ?
C9 C1 C2 C3 . . . . 179.9(2) ?
C7 O2 C3 C4 . . . . 3.8(4) ?
C7 O2 C3 C2 . . . . -176.2(2) ?
O1 C2 C3 O2 . . . . -0.9(4) ?
C1 C2 C3 O2 . . . . 179.3(2) ?
O1 C2 C3 C4 . . . . 179.1(2) ?
C1 C2 C3 C4 . . . . -0.7(4) ?
O2 C3 C4 C5 . . . . -179.1(2) ?
C2 C3 C4 C5 . . . . 0.9(4) ?
C3 C4 C5 C6 . . . . -0.7(4) ?
C4 C5 C6 C1 . . . . 0.2(4) ?
C2 C1 C6 C5 . . . . 0.0(4) ?
C9 C1 C6 C5 . . . . -179.6(3) ?
C3 O2 C7 C8 . . . . 175.5(2) ?
C10 N1 C9 C1 . . . . -179.9(3) ?
C2 C1 C9 N1 . . . . 2.1(4) ?
C6 C1 C9 N1 . . . . -178.3(3) ?
C9 N1 C10 C11 . . . . 175.2(3) ?
N1 C10 C11 C12 . . . . 179.1(2) ?
C10 C11 C12 C12 . . . 2_676 178.8(3) ?
